data_7057599
loop_
_publ_author_name
'Chakraborty, Tonmoy'
'Dasgupta, Sanchari'
'Zangrando, Ennio'
'Das, Debasis'

_publ_section_title
;
 Portraying the role of halo ligands and the auxiliary part of ligands of
 mononuclear manganese(iii)-Schiff base complexes in catalyzing
 phospho--ester bond hydrolysis
;
_journal_issue 18
_journal_name_full 'New Journal of Chemistry'
_journal_page_first 14933
_journal_paper_doi 10.1039/C8NJ02634C
_journal_volume 42
_journal_year 2018
_chemical_formula_moiety 'C27 H36 Mn N5 O5 S, H2 O'
_chemical_formula_sum 'C27 H38 Mn N5 O6 S'
_chemical_formula_weight 615.62
_space_group_crystal_system monoclinic
_space_group_IT_number 14
_space_group_name_Hall '-P 2ybc'
_space_group_name_H-M_alt 'P 1 21/c 1'
_symmetry_space_group_name_Hall '-P 2ybc'
_symmetry_space_group_name_H-M 'P 1 21/c 1'
_atom_sites_solution_hydrogens mixed
_audit_creation_method SHELXL-2014/7
_audit_update_record
;
2018-07-24 deposited with the CCDC.
2018-07-27 downloaded from the CCDC.
;
_cell_angle_alpha 90
_cell_angle_beta 111.6890(10)
_cell_angle_gamma 90
_cell_formula_units_Z 4
_cell_length_a 13.9084(9)
_cell_length_b 17.6216(11)
_cell_length_c 12.8571(8)
_cell_measurement_reflns_used 3409
_cell_measurement_temperature 299(2)
_cell_measurement_theta_max 22.69
_cell_measurement_theta_min 2.32
_cell_volume 2928.0(3)
_computing_cell_refinement 'BRUKER SMART'
_computing_data_collection 'BRUKER SMART'
_computing_data_reduction 'BRUKER SAINT'
_computing_molecular_graphics 'Ortep3 for Windows (Farrugia,1997)'
_computing_publication_material 'Wingx 2013.3 (Farrugia, 1999)'
_computing_structure_refinement 'SHELXL-2014/7 (Sheldrick, 2014)'
_computing_structure_solution 'SHELX97 (Sheldrick, 2008)'
_diffrn_ambient_temperature 299(2)
_diffrn_measured_fraction_theta_full 0.998
_diffrn_measured_fraction_theta_max 0.998
_diffrn_measurement_device_type 'BRUKER SMART APEX CCD DIFFRACTOMETER'
_diffrn_measurement_method 'OMEGA-PHI SCAN'
_diffrn_radiation_monochromator graphite
_diffrn_radiation_source 'fine-focus sealed tube'
_diffrn_radiation_type MoK\a
_diffrn_radiation_wavelength 0.71073
_diffrn_reflns_av_R_equivalents 0.0845
_diffrn_reflns_av_unetI/netI 0.0331
_diffrn_reflns_Laue_measured_fraction_full 0.998
_diffrn_reflns_Laue_measured_fraction_max 0.998
_diffrn_reflns_limit_h_max 15
_diffrn_reflns_limit_h_min -15
_diffrn_reflns_limit_k_max 19
_diffrn_reflns_limit_k_min -19
_diffrn_reflns_limit_l_max 14
_diffrn_reflns_limit_l_min -14
_diffrn_reflns_number 59460
_diffrn_reflns_point_group_measured_fraction_full 0.998
_diffrn_reflns_point_group_measured_fraction_max 0.998
_diffrn_reflns_theta_full 23.031
_diffrn_reflns_theta_max 23.031
_diffrn_reflns_theta_min 2.177
_exptl_absorpt_coefficient_mu 0.571
_exptl_absorpt_correction_T_max 0.863
_exptl_absorpt_correction_T_min 0.803
_exptl_absorpt_correction_type multi-scan
_exptl_absorpt_process_details 'Bruker SADABS'
_exptl_crystal_colour brown
_exptl_crystal_density_diffrn 1.397
_exptl_crystal_description needle
_exptl_crystal_F_000 1296
_exptl_crystal_size_max 0.37
_exptl_crystal_size_mid 0.14
_exptl_crystal_size_min 0.12
_refine_diff_density_max 0.299
_refine_diff_density_min -0.192
_refine_diff_density_rms 0.043
_refine_ls_extinction_coef 0.00090(19)
_refine_ls_extinction_expression Fc^*^=kFc[1+0.001xFc^2^\l^3^/sin(2\q)]^-1/4^
_refine_ls_extinction_method 'SHELXL-2014/7 (Sheldrick 2014'
_refine_ls_goodness_of_fit_ref 1.092
_refine_ls_hydrogen_treatment mixed
_refine_ls_matrix_type full
_refine_ls_number_parameters 375
_refine_ls_number_reflns 4081
_refine_ls_number_restraints 6
_refine_ls_restrained_S_all 7.892
_refine_ls_R_factor_all 0.0488
_refine_ls_R_factor_gt 0.0341
_refine_ls_shift/su_max 0.001
_refine_ls_shift/su_mean 0.000
_refine_ls_structure_factor_coef Fsqd
_refine_ls_weighting_details 'w=1/[\s^2^(Fo^2^)+(0.0302P)^2^+1.8121P] where P=(Fo^2^+2Fc^2^)/3'
_refine_ls_weighting_scheme calc
_refine_ls_wR_factor_gt 0.0795
_refine_ls_wR_factor_ref 0.0865
_reflns_Friedel_coverage 0.000
_reflns_number_gt 3329
_reflns_number_total 4081
_reflns_threshold_expression 'I > 2\s(I)'
_cod_data_source_file c8nj02634c2.cif
_cod_data_source_block 7
_cod_depositor_comments 'Adding full bibliography for 7057596--7057602.cif.'
_cod_database_code 7057599
_shelx_shelxl_version_number 2014/7
_shelx_space_group_comment
;
The symmetry employed for this shelxl refinement is uniquely defined
by the following loop, which should always be used as a source of
symmetry information in preference to the above space-group names.
They are only intended as comments.
;
_exptl_absorpt_special_details 'Bruker (2009). SADABS Bruker AXS Inc., Madison, Wisconsin, USA.'

loop_
_space_group_symop_operation_xyz
'x, y, z'
'-x, y+1/2, -z+1/2'
'-x, -y, -z'
'x, -y-1/2, z-1/2'

loop_
_atom_site_label
_atom_site_type_symbol
_atom_site_fract_x
_atom_site_fract_y
_atom_site_fract_z
_atom_site_U_iso_or_equiv
_atom_site_adp_type
_atom_site_occupancy
_atom_site_site_symmetry_order
_atom_site_calc_flag
_atom_site_refinement_flags_posn
_atom_site_refinement_flags_adp
Mn Mn 0.29230(3) 0.64244(2) 0.50687(3) 0.03051(14) Uani 1 1 d . .
O1 O 0.43523(13) 0.63801(11) 0.58099(15) 0.0460(5) Uani 1 1 d . .
O2 O 0.14873(13) 0.64131(11) 0.43097(14) 0.0410(5) Uani 1 1 d . .
O3 O -0.13971(17) 0.71048(14) 0.7612(2) 0.0726(7) Uani 1 1 d . .
O4 O 0.67769(17) 0.62844(12) 0.19803(19) 0.0594(6) Uani 1 1 d . .
N1 N 0.27164(15) 0.63611(12) 0.65589(18) 0.0353(5) Uani 1 1 d . .
N2 N 0.31129(15) 0.63527(11) 0.35668(17) 0.0296(5) Uani 1 1 d . .
N3 N 0.00887(15) 0.67230(12) 0.66556(17) 0.0356(5) Uani 1 1 d . .
N4 N 0.56784(15) 0.58379(12) 0.33585(17) 0.0322(5) Uani 1 1 d . .
S1 S 0.27509(6) 0.92482(4) 0.49378(6) 0.0466(2) Uani 1 1 d . .
C14 C 0.2859(2) 0.83327(19) 0.5023(2) 0.0389(7) Uani 1 1 d . .
N5 N 0.2953(2) 0.76828(15) 0.5087(2) 0.0585(7) Uani 1 1 d . .
C1 C 0.49479(19) 0.64106(14) 0.6881(2) 0.0336(6) Uani 1 1 d . .
C2 C 0.6014(2) 0.63765(17) 0.7188(2) 0.0496(8) Uani 1 1 d . .
H2 H 0.6298 0.6355 0.6637 0.059 Uiso 1 1 calc R U
C3 C 0.6650(2) 0.63734(18) 0.8288(3) 0.0572(9) Uani 1 1 d . .
H3 H 0.7362 0.6341 0.8473 0.069 Uiso 1 1 calc R U
C4 C 0.6270(2) 0.64161(17) 0.9130(2) 0.0531(8) Uani 1 1 d . .
H4 H 0.6716 0.6415 0.9876 0.064 Uiso 1 1 calc R U
C5 C 0.5224(2) 0.64607(16) 0.8853(2) 0.0438(7) Uani 1 1 d . .
H5 H 0.4959 0.6494 0.9418 0.053 Uiso 1 1 calc R U
C6 C 0.45424(19) 0.64564(14) 0.7728(2) 0.0312(6) Uani 1 1 d . .
C7 C 0.3459(2) 0.64105(15) 0.7512(2) 0.0370(6) Uani 1 1 d . .
H7 H 0.3272 0.6417 0.8136 0.044 Uiso 1 1 calc R U
C8 C 0.1676(2) 0.61929(15) 0.6587(2) 0.0394(7) Uani 1 1 d . .
H8A H 0.1756 0.5947 0.7289 0.047 Uiso 1 1 calc R U
H8B H 0.1311 0.5846 0.5984 0.047 Uiso 1 1 calc R U
C9 C 0.1052(2) 0.69012(16) 0.6467(2) 0.0451(7) Uani 1 1 d . .
H9A H 0.1450 0.7276 0.7007 0.054 Uiso 1 1 calc R U
H9B H 0.0883 0.7111 0.5723 0.054 Uiso 1 1 calc R U
C10 C 0.0292(2) 0.66453(19) 0.7851(2) 0.0506(8) Uani 1 1 d . .
H10A H 0.0613 0.7106 0.8238 0.061 Uiso 1 1 calc R U
H10B H 0.0768 0.6228 0.8157 0.061 Uiso 1 1 calc R U
C11 C -0.0690(3) 0.6501(2) 0.8039(3) 0.0687(10) Uani 1 1 d . .
H11A H -0.0998 0.6032 0.7673 0.082 Uiso 1 1 calc R U
H11B H -0.0539 0.6446 0.8835 0.082 Uiso 1 1 calc DR U
C12 C -0.1618(2) 0.7171(2) 0.6455(3) 0.0669(10) Uani 1 1 d . .
H12A H -0.2113 0.7578 0.6155 0.080 Uiso 1 1 calc R U
H12B H -0.1934 0.6704 0.6087 0.080 Uiso 1 1 calc DR U
C13 C -0.0671(2) 0.73290(17) 0.6203(3) 0.0505(8) Uani 1 1 d . .
H13A H -0.0854 0.7363 0.5399 0.061 Uiso 1 1 calc R U
H14B H -0.0373 0.7811 0.6532 0.061 Uiso 1 1 calc R U
C21 C 0.09236(19) 0.61273(14) 0.3326(2) 0.0319(6) Uani 1 1 d . .
C22 C -0.0129(2) 0.59942(16) 0.3066(2) 0.0422(7) Uani 1 1 d . .
H22 H -0.0422 0.6108 0.3591 0.051 Uiso 1 1 calc R U
C23 C -0.0734(2) 0.57012(17) 0.2056(3) 0.0509(8) Uani 1 1 d . .
H23 H -0.1429 0.5604 0.1911 0.061 Uiso 1 1 calc R U
C24 C -0.0334(2) 0.55470(18) 0.1249(3) 0.0569(9) Uani 1 1 d . .
H24 H -0.0754 0.5347 0.0562 0.068 Uiso 1 1 calc R U
C25 C 0.0683(2) 0.56903(17) 0.1466(2) 0.0517(8) Uani 1 1 d . .
H25 H 0.0950 0.5597 0.0914 0.062 Uiso 1 1 calc R U
C26 C 0.13393(19) 0.59766(14) 0.2509(2) 0.0344(6) Uani 1 1 d . .
C27 C 0.2395(2) 0.61373(15) 0.2664(2) 0.0352(6) Uani 1 1 d . .
H27 H 0.2575 0.6079 0.2040 0.042 Uiso 1 1 calc R U
C28 C 0.41265(19) 0.65188(14) 0.3485(2) 0.0352(6) Uani 1 1 d . .
H28A H 0.4454 0.6936 0.3981 0.042 Uiso 1 1 calc R U
H28B H 0.4020 0.6674 0.2726 0.042 Uiso 1 1 calc R U
C29 C 0.4839(2) 0.58291(15) 0.3796(2) 0.0386(7) Uani 1 1 d . .
H29A H 0.5143 0.5792 0.4605 0.046 Uiso 1 1 calc R U
H29B H 0.4424 0.5377 0.3520 0.046 Uiso 1 1 calc R U
C30 C 0.6238(2) 0.65557(16) 0.3524(2) 0.0428(7) Uani 1 1 d . .
H30A H 0.6500 0.6687 0.4312 0.051 Uiso 1 1 calc R U
H30B H 0.5770 0.6954 0.3115 0.051 Uiso 1 1 calc R U
C31 C 0.7125(2) 0.64986(18) 0.3123(3) 0.0554(8) Uani 1 1 d . .
H31A H 0.7475 0.6985 0.3220 0.067 Uiso 1 1 calc R U
H31B H 0.7619 0.6127 0.3572 0.067 Uiso 1 1 calc R U
C32 C 0.6241(3) 0.55863(18) 0.1825(3) 0.0570(9) Uani 1 1 d . .
H32A H 0.6708 0.5195 0.2259 0.068 Uiso 1 1 calc R U
H32B H 0.6006 0.5443 0.1042 0.068 Uiso 1 1 calc R U
C33 C 0.5327(2) 0.56373(16) 0.2179(2) 0.0407(7) Uani 1 1 d . .
H33A H 0.4847 0.6019 0.1735 0.049 Uiso 1 1 calc R U
H33B H 0.4969 0.5154 0.2055 0.049 Uiso 1 1 calc R U
O1W O 0.28620(15) 0.51084(11) 0.50379(17) 0.0436(5) Uani 1 1 d D .
H11C H 0.2279(14) 0.4929(17) 0.488(2) 0.065 Uiso 1 1 d D U
H11D H 0.3282(18) 0.4891(19) 0.547(3) 0.065 Uiso 1 1 d D U
O2W O 0.08488(17) 0.45432(13) 0.4664(2) 0.0578(6) Uani 1 1 d D .
H12C H 0.065(3) 0.4165(15) 0.423(3) 0.087 Uiso 1 1 d D U
H12D H 0.051(5) 0.491(2) 0.428(6) 0.26(4) Uiso 1 1 d D .

loop_
_atom_site_aniso_label
_atom_site_aniso_U_11
_atom_site_aniso_U_22
_atom_site_aniso_U_33
_atom_site_aniso_U_23
_atom_site_aniso_U_13
_atom_site_aniso_U_12
Mn 0.0240(2) 0.0455(3) 0.0258(2) 0.00005(18) 0.01364(17) 0.00092(18)
O1 0.0278(10) 0.0808(15) 0.0328(11) -0.0050(10) 0.0151(9) -0.0033(10)
O2 0.0276(10) 0.0688(13) 0.0287(10) -0.0004(9) 0.0130(8) 0.0086(9)
O3 0.0573(15) 0.0882(18) 0.0915(19) 0.0066(14) 0.0501(14) 0.0237(13)
O4 0.0653(14) 0.0658(15) 0.0669(15) 0.0199(12) 0.0476(13) 0.0090(12)
N1 0.0290(12) 0.0479(14) 0.0335(13) 0.0000(11) 0.0167(11) 0.0027(10)
N2 0.0301(12) 0.0307(12) 0.0326(12) 0.0045(10) 0.0168(11) 0.0033(9)
N3 0.0270(12) 0.0450(14) 0.0386(13) -0.0046(11) 0.0164(10) 0.0006(10)
N4 0.0272(11) 0.0403(13) 0.0338(12) -0.0001(10) 0.0167(10) -0.0010(10)
S1 0.0556(5) 0.0452(4) 0.0407(4) 0.0027(3) 0.0198(4) 0.0031(4)
C14 0.0388(16) 0.055(2) 0.0253(14) -0.0025(14) 0.0149(13) -0.0042(14)
N5 0.075(2) 0.0449(18) 0.0615(18) -0.0016(14) 0.0328(16) -0.0031(14)
C1 0.0324(15) 0.0356(15) 0.0328(15) -0.0001(12) 0.0119(13) -0.0054(12)
C2 0.0338(16) 0.071(2) 0.0471(18) 0.0001(16) 0.0190(15) -0.0048(15)
C3 0.0296(16) 0.079(2) 0.058(2) 0.0088(18) 0.0105(16) -0.0072(16)
C4 0.0422(19) 0.069(2) 0.0367(17) 0.0086(15) 0.0009(15) -0.0119(16)
C5 0.0505(19) 0.0478(18) 0.0350(16) 0.0016(13) 0.0180(14) -0.0080(14)
C6 0.0300(14) 0.0289(14) 0.0348(15) -0.0003(12) 0.0122(12) -0.0031(11)
C7 0.0390(16) 0.0449(17) 0.0328(15) -0.0009(13) 0.0199(14) 0.0014(13)
C8 0.0399(16) 0.0440(17) 0.0404(16) -0.0021(13) 0.0219(13) -0.0015(13)
C9 0.0484(18) 0.0430(17) 0.0515(18) -0.0040(14) 0.0274(15) -0.0005(14)
C10 0.0407(17) 0.073(2) 0.0448(18) 0.0020(16) 0.0234(15) 0.0122(15)
C11 0.061(2) 0.091(3) 0.074(2) 0.021(2) 0.048(2) 0.025(2)
C12 0.0393(19) 0.070(2) 0.087(3) 0.007(2) 0.0191(19) 0.0207(16)
C13 0.0475(18) 0.0487(19) 0.053(2) 0.0034(15) 0.0166(16) 0.0100(15)
C21 0.0329(15) 0.0334(15) 0.0290(15) 0.0081(12) 0.0110(12) 0.0050(12)
C22 0.0358(16) 0.0514(18) 0.0439(17) 0.0090(14) 0.0200(14) 0.0050(14)
C23 0.0322(16) 0.054(2) 0.063(2) 0.0027(16) 0.0131(16) -0.0072(14)
C24 0.046(2) 0.062(2) 0.055(2) -0.0224(16) 0.0099(16) -0.0133(16)
C25 0.055(2) 0.057(2) 0.0493(19) -0.0182(15) 0.0270(16) -0.0034(16)
C26 0.0305(15) 0.0356(16) 0.0396(16) 0.0010(12) 0.0158(13) 0.0005(12)
C27 0.0406(16) 0.0420(16) 0.0299(15) 0.0005(12) 0.0212(14) 0.0034(13)
C28 0.0335(15) 0.0395(16) 0.0402(15) 0.0070(12) 0.0222(13) 0.0010(12)
C29 0.0369(15) 0.0404(16) 0.0465(17) 0.0086(13) 0.0247(14) 0.0052(13)
C30 0.0370(16) 0.0494(19) 0.0433(17) -0.0038(14) 0.0164(13) -0.0046(13)
C31 0.0389(17) 0.057(2) 0.074(2) 0.0137(17) 0.0254(17) -0.0023(15)
C32 0.078(2) 0.055(2) 0.054(2) 0.0018(16) 0.0435(18) 0.0127(18)
C33 0.0462(17) 0.0395(17) 0.0375(16) -0.0042(13) 0.0166(14) 0.0019(13)
O1W 0.0343(11) 0.0444(12) 0.0488(13) 0.0169(10) 0.0115(10) 0.0009(10)
O2W 0.0535(13) 0.0441(13) 0.0713(16) -0.0062(11) 0.0179(12) -0.0115(11)

loop_
_atom_type_symbol
_atom_type_description
_atom_type_scat_dispersion_real
_atom_type_scat_dispersion_imag
_atom_type_scat_source
C C 0.0033 0.0016 'International Tables Vol C Tables 4.2.6.8 and 6.1.1.4'
H H 0.0000 0.0000 'International Tables Vol C Tables 4.2.6.8 and 6.1.1.4'
N N 0.0061 0.0033 'International Tables Vol C Tables 4.2.6.8 and 6.1.1.4'
O O 0.0106 0.0060 'International Tables Vol C Tables 4.2.6.8 and 6.1.1.4'
S S 0.1246 0.1234 'International Tables Vol C Tables 4.2.6.8 and 6.1.1.4'
Mn Mn 0.3368 0.7283 'International Tables Vol C Tables 4.2.6.8 and 6.1.1.4'

loop_
_geom_angle_atom_site_label_1
_geom_angle_atom_site_label_2
_geom_angle_atom_site_label_3
_geom_angle
O1 Mn O2 176.93(9)
O1 Mn N1 90.65(8)
O2 Mn N1 89.75(8)
O1 Mn N2 89.70(8)
O2 Mn N2 89.55(8)
N1 Mn N2 173.30(8)
O1 Mn N5 91.38(10)
O2 Mn N5 91.64(9)
N1 Mn N5 93.07(9)
N2 Mn N5 93.61(9)
O1 Mn O1W 89.56(8)
O2 Mn O1W 87.43(8)
N1 Mn O1W 86.82(8)
N2 Mn O1W 86.49(8)
N5 Mn O1W 179.06(9)
C1 O1 Mn 132.22(16)
C21 O2 Mn 130.30(15)
C12 O3 C11 108.7(2)
C32 O4 C31 109.8(2)
C7 N1 C8 115.9(2)
C7 N1 Mn 123.41(17)
C8 N1 Mn 120.51(16)
C27 N2 C28 116.1(2)
C27 N2 Mn 123.04(17)
C28 N2 Mn 120.84(16)
C13 N3 C10 108.5(2)
C13 N3 C9 110.1(2)
C10 N3 C9 110.9(2)
C33 N4 C30 108.5(2)
C33 N4 C29 112.8(2)
C30 N4 C29 114.2(2)
N5 C14 S1 178.9(3)
C14 N5 Mn 172.7(3)
O1 C1 C2 119.2(2)
O1 C1 C6 122.4(2)
C2 C1 C6 118.4(2)
C3 C2 C1 120.7(3)
C3 C2 H2 119.7
C1 C2 H2 119.7
C2 C3 C4 121.8(3)
C2 C3 H3 119.1
C4 C3 H3 119.1
C5 C4 C3 118.8(3)
C5 C4 H4 120.6
C3 C4 H4 120.6
C4 C5 C6 121.1(3)
C4 C5 H5 119.5
C6 C5 H5 119.5
C1 C6 C5 119.2(2)
C1 C6 C7 122.9(2)
C5 C6 C7 117.5(2)
N1 C7 C6 127.5(2)
N1 C7 H7 116.3
C6 C7 H7 116.3
N1 C8 C9 111.3(2)
N1 C8 H8A 109.4
C9 C8 H8A 109.4
N1 C8 H8B 109.4
C9 C8 H8B 109.4
H8A C8 H8B 108.0
N3 C9 C8 109.4(2)
N3 C9 H9A 109.8
C8 C9 H9A 109.8
N3 C9 H9B 109.8
C8 C9 H9B 109.8
H9A C9 H9B 108.2
N3 C10 C11 110.6(2)
N3 C10 H10A 109.5
C11 C10 H10A 109.5
N3 C10 H10B 109.5
C11 C10 H10B 109.5
H10A C10 H10B 108.1
O3 C11 C10 110.8(3)
O3 C11 H11A 109.5
C10 C11 H11A 109.5
O3 C11 H11B 109.5
C10 C11 H11B 109.5
H11A C11 H11B 108.1
O3 C12 C13 112.3(3)
O3 C12 H12A 109.2
C13 C12 H12A 109.2
O3 C12 H12B 109.2
C13 C12 H12B 109.2
H12A C12 H12B 107.9
N3 C13 C12 110.0(2)
N3 C13 H13A 109.7
C12 C13 H13A 109.7
N3 C13 H14B 109.7
C12 C13 H14B 109.7
H13A C13 H14B 108.2
O2 C21 C22 119.6(2)
O2 C21 C26 121.9(2)
C22 C21 C26 118.4(2)
C23 C22 C21 121.1(3)
C23 C22 H22 119.4
C21 C22 H22 119.4
C22 C23 C24 121.0(3)
C22 C23 H23 119.5
C24 C23 H23 119.5
C25 C24 C23 119.3(3)
C25 C24 H24 120.4
C23 C24 H24 120.4
C24 C25 C26 121.4(3)
C24 C25 H25 119.3
C26 C25 H25 119.3
C21 C26 C25 118.7(2)
C21 C26 C27 122.9(2)
C25 C26 C27 118.2(2)
N2 C27 C26 126.9(2)
N2 C27 H27 116.5
C26 C27 H27 116.5
N2 C28 C29 111.5(2)
N2 C28 H28A 109.3
C29 C28 H28A 109.3
N2 C28 H28B 109.3
C29 C28 H28B 109.3
H28A C28 H28B 108.0
N4 C29 C28 115.0(2)
N4 C29 H29A 108.5
C28 C29 H29A 108.5
N4 C29 H29B 108.5
C28 C29 H29B 108.5
H29A C29 H29B 107.5
N4 C30 C31 110.7(2)
N4 C30 H30A 109.5
C31 C30 H30A 109.5
N4 C30 H30B 109.5
C31 C30 H30B 109.5
H30A C30 H30B 108.1
O4 C31 C30 111.2(2)
O4 C31 H31A 109.4
C30 C31 H31A 109.4
O4 C31 H31B 109.4
C30 C31 H31B 109.4
H31A C31 H31B 108.0
O4 C32 C33 111.5(2)
O4 C32 H32A 109.3
C33 C32 H32A 109.3
O4 C32 H32B 109.3
C33 C32 H32B 109.3
H32A C32 H32B 108.0
N4 C33 C32 109.5(2)
N4 C33 H33A 109.8
C32 C33 H33A 109.8
N4 C33 H33B 109.8
C32 C33 H33B 109.8
H33A C33 H33B 108.2
Mn O1W H11C 115(2)
Mn O1W H11D 119(3)
H11C O1W H11D 114(3)
H12C O2W H12D 104(4)

loop_
_geom_bond_atom_site_label_1
_geom_bond_atom_site_label_2
_geom_bond_distance
Mn O1 1.8616(17)
Mn O2 1.8708(17)
Mn N1 2.043(2)
Mn N2 2.047(2)
Mn N5 2.218(3)
Mn O1W 2.320(2)
O1 C1 1.320(3)
O2 C21 1.317(3)
O3 C12 1.408(4)
O3 C11 1.414(4)
O4 C32 1.414(4)
O4 C31 1.418(4)
N1 C7 1.281(3)
N1 C8 1.491(3)
N2 C27 1.278(3)
N2 C28 1.481(3)
N3 C13 1.463(3)
N3 C10 1.463(3)
N3 C9 1.481(3)
N4 C33 1.455(3)
N4 C30 1.459(3)
N4 C29 1.471(3)
S1 C14 1.620(3)
C14 N5 1.152(4)
C1 C2 1.388(4)
C1 C6 1.402(3)
C2 C3 1.363(4)
C2 H2 0.9300
C3 C4 1.371(4)
C3 H3 0.9300
C4 C5 1.366(4)
C4 H4 0.9300
C5 C6 1.406(4)
C5 H5 0.9300
C6 C7 1.430(3)
C7 H7 0.9300
C8 C9 1.495(4)
C8 H8A 0.9700
C8 H8B 0.9700
C9 H9A 0.9700
C9 H9B 0.9700
C10 C11 1.494(4)
C10 H10A 0.9700
C10 H10B 0.9700
C11 H11A 0.9700
C11 H11B 0.9700
C12 C13 1.495(4)
C12 H12A 0.9700
C12 H12B 0.9700
C13 H13A 0.9700
C13 H14B 0.9700
C21 C22 1.396(4)
C21 C26 1.399(3)
C22 C23 1.361(4)
C22 H22 0.9300
C23 C24 1.374(4)
C23 H23 0.9300
C24 C25 1.361(4)
C24 H24 0.9300
C25 C26 1.407(4)
C25 H25 0.9300
C26 C27 1.435(3)
C27 H27 0.9300
C28 C29 1.525(3)
C28 H28A 0.9700
C28 H28B 0.9700
C29 H29A 0.9700
C29 H29B 0.9700
C30 C31 1.507(4)
C30 H30A 0.9700
C30 H30B 0.9700
C31 H31A 0.9700
C31 H31B 0.9700
C32 C33 1.503(4)
C32 H32A 0.9700
C32 H32B 0.9700
C33 H33A 0.9700
C33 H33B 0.9700
O1W H11C 0.824(17)
O1W H11D 0.75(3)
O2W H12C 0.846(18)
O2W H12D 0.85(5)

loop_
_geom_torsion_atom_site_label_1
_geom_torsion_atom_site_label_2
_geom_torsion_atom_site_label_3
_geom_torsion_atom_site_label_4
_geom_torsion
N1 Mn O1 C1 -8.5(2)
N2 Mn O1 C1 178.2(2)
N5 Mn O1 C1 84.6(2)
O1W Mn O1 C1 -95.3(2)
N1 Mn O2 C21 -147.4(2)
N2 Mn O2 C21 26.0(2)
N5 Mn O2 C21 119.6(2)
O1W Mn O2 C21 -60.6(2)
Mn O1 C1 C2 -178.8(2)
Mn O1 C1 C6 2.9(4)
O1 C1 C2 C3 -177.1(3)
C6 C1 C2 C3 1.2(4)
C1 C2 C3 C4 -1.1(5)
C2 C3 C4 C5 0.2(5)
C3 C4 C5 C6 0.6(4)
O1 C1 C6 C5 177.8(2)
C2 C1 C6 C5 -0.5(4)
O1 C1 C6 C7 5.3(4)
C2 C1 C6 C7 -172.9(3)
C4 C5 C6 C1 -0.4(4)
C4 C5 C6 C7 172.5(3)
C8 N1 C7 C6 170.2(2)
Mn N1 C7 C6 -5.2(4)
C1 C6 C7 N1 -3.6(4)
C5 C6 C7 N1 -176.2(3)
C7 N1 C8 C9 97.9(3)
Mn N1 C8 C9 -86.5(2)
C13 N3 C9 C8 -162.0(2)
C10 N3 C9 C8 77.9(3)
N1 C8 C9 N3 -172.2(2)
C13 N3 C10 C11 56.3(3)
C9 N3 C10 C11 177.4(2)
C12 O3 C11 C10 59.9(4)
N3 C10 C11 O3 -59.8(4)
C11 O3 C12 C13 -59.9(4)
C10 N3 C13 C12 -55.1(3)
C9 N3 C13 C12 -176.6(3)
O3 C12 C13 N3 58.5(4)
Mn O2 C21 C22 161.86(19)
Mn O2 C21 C26 -20.5(4)
O2 C21 C22 C23 179.8(3)
C26 C21 C22 C23 2.2(4)
C21 C22 C23 C24 -1.9(4)
C22 C23 C24 C25 0.0(5)
C23 C24 C25 C26 1.5(5)
O2 C21 C26 C25 -178.3(2)
C22 C21 C26 C25 -0.7(4)
O2 C21 C26 C27 -1.6(4)
C22 C21 C26 C27 176.0(2)
C24 C25 C26 C21 -1.1(4)
C24 C25 C26 C27 -178.0(3)
C28 N2 C27 C26 -176.9(2)
Mn N2 C27 C26 5.8(4)
C21 C26 C27 N2 8.0(4)
C25 C26 C27 N2 -175.3(3)
C27 N2 C28 C29 -93.7(3)
Mn N2 C28 C29 83.7(2)
C33 N4 C29 C28 -77.7(3)
C30 N4 C29 C28 46.9(3)
N2 C28 C29 N4 158.5(2)
C33 N4 C30 C31 -57.0(3)
C29 N4 C30 C31 176.2(2)
C32 O4 C31 C30 -57.4(3)
N4 C30 C31 O4 57.4(3)
C31 O4 C32 C33 59.1(3)
C30 N4 C33 C32 57.8(3)
C29 N4 C33 C32 -174.6(2)
O4 C32 C33 N4 -60.1(3)
